data_7251177
loop_
_publ_author_name
'Gasol-Cardona, Julia'
'Ward, Martin R.'
'Comboni, Davide'
'Hanfland, Micheal'
'Scatena, Rebecca'
'Warren, Mark R.'
'Maloney, Andrew G. P.'
'Oswald, Iain D. H.'

_publ_section_title
;
 Pressure-induced phase behaviour and compressibility of the racemic and
 chiral solid forms, ofloxacin and levofloxacin
;
_journal_issue 47
_journal_name_full CrystEngComm
_journal_page_first 7662
_journal_page_last 7676
_journal_paper_doi 10.1039/D5CE00855G
_journal_volume 27
_journal_year 2025
_chemical_formula_moiety 'C18 H20 F N3 O4'
_chemical_formula_sum 'C18 H20 F N3 O4'
_chemical_formula_weight 361.37
_chemical_name_systematic Ofloxacin
_space_group_crystal_system monoclinic
_space_group_IT_number 15
_space_group_name_Hall '-C 2yc'
_space_group_name_H-M_alt 'C 1 2/c 1'
_atom_sites_solution_hydrogens geom
_audit_creation_method SHELXL-2019/3
_audit_update_record
;
2025-08-19 deposited with the CCDC.	2025-10-29 downloaded from the CCDC.
;
_cell_angle_alpha 90
_cell_angle_beta 104.82(3)
_cell_angle_gamma 90
_cell_formula_units_Z 8
_cell_length_a 29.962(13)
_cell_length_b 6.6982(11)
_cell_length_c 16.738(3)
_cell_measurement_pressure 0.28
_cell_measurement_reflns_used 3332
_cell_measurement_temperature 296(2)
_cell_measurement_theta_max 23.178
_cell_measurement_theta_min 3.122
_cell_volume 3247.4(17)
_computing_cell_refinement 'SAINT v8.37A (Bruker, 2015)'
_computing_data_reduction 'SAINT v8.37A (Bruker, 2015)'
_computing_molecular_graphics 'Olex2 1.5-ac7-013 (Dolomanov et al., 2009)'
_computing_publication_material 'Olex2 1.5-ac7-013 (Dolomanov et al., 2009)'
_computing_structure_refinement 'XL  (Sheldrick, 2008)'
_diffrn_ambient_temperature 296(2)
_diffrn_measured_fraction_theta_full 0.349
_diffrn_measured_fraction_theta_max 0.349
_diffrn_measurement_device_type 'Bruker APEX-II CCD'
_diffrn_measurement_method '\f and \w scans'
_diffrn_radiation_type MoK\a
_diffrn_radiation_wavelength 0.71073
_diffrn_reflns_av_R_equivalents 0.0639
_diffrn_reflns_av_unetI/netI 0.0672
_diffrn_reflns_Laue_measured_fraction_full 0.349
_diffrn_reflns_Laue_measured_fraction_max 0.349
_diffrn_reflns_limit_h_max 17
_diffrn_reflns_limit_h_min -10
_diffrn_reflns_limit_k_max 2
_diffrn_reflns_limit_k_min -7
_diffrn_reflns_limit_l_max 6
_diffrn_reflns_limit_l_min -18
_diffrn_reflns_number 3332
_diffrn_reflns_point_group_measured_fraction_full 0.349
_diffrn_reflns_point_group_measured_fraction_max 0.349
_diffrn_reflns_theta_full 23.178
_diffrn_reflns_theta_max 23.178
_diffrn_reflns_theta_min 3.122
_exptl_absorpt_coefficient_mu 0.113
_exptl_absorpt_correction_T_max 0.7449
_exptl_absorpt_correction_T_min 0.6588
_exptl_absorpt_correction_type multi-scan
_exptl_crystal_colour 'clear colourless'
_exptl_crystal_density_diffrn 1.478
_exptl_crystal_description needle
_exptl_crystal_F_000 1520
_exptl_crystal_recrystallization_method 'Re-crystallisation from solvent: Nitrobenzene'
_exptl_crystal_size_max 0.2
_exptl_crystal_size_mid 0.05
_exptl_crystal_size_min 0.05
_refine_diff_density_max 0.101
_refine_diff_density_min -0.087
_refine_diff_density_rms 0.025
_refine_ls_extinction_method none
_refine_ls_goodness_of_fit_ref 1.032
_refine_ls_hydrogen_treatment constr
_refine_ls_matrix_type full
_refine_ls_number_parameters 238
_refine_ls_number_reflns 803
_refine_ls_number_restraints 248
_refine_ls_restrained_S_all 0.890
_refine_ls_R_factor_all 0.1124
_refine_ls_R_factor_gt 0.0427
_refine_ls_shift/su_max 0.000
_refine_ls_shift/su_mean 0.000
_refine_ls_structure_factor_coef Fsqd
_refine_ls_weighting_details 'w=1/[\s^2^(Fo^2^)+(0.0490P)^2^] where P=(Fo^2^+2Fc^2^)/3'
_refine_ls_weighting_scheme calc
_refine_ls_wR_factor_gt 0.0842
_refine_ls_wR_factor_ref 0.1045
_reflns_Friedel_coverage 0.000
_reflns_number_gt 430
_reflns_number_total 803
_reflns_threshold_expression 'I > 2\s(I)'
_cod_data_source_file d5ce00855g2.cif
_cod_data_source_block OFLO_0p28
_cod_depositor_comments 'Adding full bibliography for 7251165--7251187.cif.'
_cod_original_cell_volume 3247.3(16)
_cod_original_sg_symbol_H-M 'C 2/c'
_cod_database_code 7251177
_shelx_shelxl_version_number 2019/3
_shelx_space_group_comment
;
The symmetry employed for this shelxl refinement is uniquely defined
by the following loop, which should always be used as a source of
symmetry information in preference to the above space-group names.
They are only intended as comments.
;
_shelx_estimated_absorpt_t_min 0.978
_shelx_estimated_absorpt_t_max 0.994

loop_
_space_group_symop_operation_xyz
'x, y, z'
'-x, y, -z+1/2'
'x+1/2, y+1/2, z'
'-x+1/2, y+1/2, -z+1/2'
'-x, -y, -z'
'x, -y, z-1/2'
'-x+1/2, -y+1/2, -z'
'x+1/2, -y+1/2, z-1/2'

loop_
_atom_site_label
_atom_site_type_symbol
_atom_site_fract_x
_atom_site_fract_y
_atom_site_fract_z
_atom_site_U_iso_or_equiv
_atom_site_adp_type
_atom_site_occupancy
_atom_site_site_symmetry_order
_atom_site_calc_flag
_atom_site_refinement_flags_posn
_atom_site_refinement_flags_adp
_atom_site_refinement_flags_occupancy
_atom_site_disorder_assembly
_atom_site_disorder_group
F1 F 0.5705(3) 0.7044(5) 0.7792(2) 0.063(6) Uani 1 1 d D . . . .
O1 O 0.6450(4) 0.6159(7) 0.5654(3) 0.050(5) Uani 1 1 d D . . . .
O4 O 0.4381(4) 0.7999(6) 0.2712(3) 0.055(7) Uani 1 1 d D . . . .
C11 C 0.5244(5) 0.7326(10) 0.5572(5) 0.038(5) Uani 1 1 d D . . . .
O2 O 0.4439(4) 0.8146(7) 0.5190(3) 0.049(6) Uani 1 1 d D . . . .
N3 N 0.5624(6) 0.6945(10) 0.4464(5) 0.044(5) Uani 1 1 d D . . . .
N1 N 0.6484(6) 0.6283(10) 0.7364(5) 0.041(5) Uani 1 1 d D . . . .
C7 C 0.5675(6) 0.6985(12) 0.6953(5) 0.033(5) Uani 1 1 d D . . . .
C10 C 0.5641(6) 0.6912(11) 0.5315(5) 0.037(5) Uani 1 1 d D . . . .
C3 C 0.5216(7) 0.7332(14) 0.3927(6) 0.044(5) Uani 1 1 d D . . . .
H3 H 0.521170 0.733630 0.337006 0.053 Uiso 1 1 calc R U . . .
C8 C 0.6087(7) 0.6540(11) 0.6744(6) 0.035(5) Uani 1 1 d D . . . .
O3 O 0.4016(5) 0.8570(8) 0.3688(4) 0.062(6) Uani 1 1 d D . . . .
H3A H 0.407033 0.850229 0.419293 0.093 Uiso 1 1 calc R U . . .
C4 C 0.4809(7) 0.7716(12) 0.4111(6) 0.042(5) Uani 1 1 d D . . . .
C6 C 0.5251(6) 0.7365(11) 0.6421(5) 0.037(6) Uani 1 1 d D . . . .
H6 H 0.498870 0.762619 0.660402 0.044 Uiso 1 1 calc R U . . .
C9 C 0.6045(6) 0.6511(12) 0.5875(5) 0.041(5) Uani 1 1 d D . . . .
N2 N 0.7410(5) 0.6182(9) 0.8378(4) 0.055(6) Uani 1 1 d D . . . .
C13 C 0.4386(6) 0.8094(12) 0.3455(6) 0.048(6) Uani 1 1 d D . . . .
C16 C 0.7096(5) 0.7751(11) 0.8463(5) 0.054(7) Uani 1 1 d D . . . .
H16A H 0.727000 0.896947 0.863002 0.065 Uiso 1 1 calc R U . . .
H16B H 0.694910 0.739360 0.889670 0.065 Uiso 1 1 calc R U . . .
C5 C 0.4803(5) 0.7729(11) 0.4968(5) 0.037(5) Uani 1 1 d D . . . .
C1 C 0.6381(6) 0.5404(9) 0.4816(4) 0.054(7) Uani 1 1 d D . . . .
H1A H 0.624007 0.409122 0.477245 0.065 Uiso 1 1 calc R U . . .
H1B H 0.667587 0.528635 0.468097 0.065 Uiso 1 1 calc R U . . .
C12 C 0.6268(6) 0.8864(8) 0.4208(4) 0.050(8) Uani 1 1 d D . . . .
H12A H 0.605435 0.967435 0.381622 0.076 Uiso 1 1 calc R U . . .
H12B H 0.655464 0.878159 0.405228 0.076 Uiso 1 1 calc R U . . .
H12C H 0.632195 0.945035 0.474792 0.076 Uiso 1 1 calc R U . . .
C2 C 0.6073(6) 0.6817(9) 0.4222(5) 0.044(6) Uani 1 1 d D . . . .
H2 H 0.601211 0.625139 0.366451 0.053 Uiso 1 1 calc R U . . .
C17 C 0.6727(5) 0.8137(10) 0.7672(4) 0.051(7) Uani 1 1 d D . . . .
H17A H 0.650851 0.911116 0.777426 0.061 Uiso 1 1 calc R U . . .
H17B H 0.686785 0.867947 0.725763 0.061 Uiso 1 1 calc R U . . .
C15 C 0.7154(5) 0.4352(10) 0.8100(4) 0.044(6) Uani 1 1 d D . . . .
H15A H 0.699613 0.392201 0.850968 0.053 Uiso 1 1 calc R U . . .
H15B H 0.736622 0.330477 0.803914 0.053 Uiso 1 1 calc R U . . .
C18 C 0.7769(6) 0.5853(12) 0.9144(5) 0.074(7) Uani 1 1 d D . . . .
H18A H 0.789071 0.711538 0.937106 0.110 Uiso 1 1 calc R U . . .
H18B H 0.801264 0.506333 0.902896 0.110 Uiso 1 1 calc R U . . .
H18C H 0.763919 0.516363 0.953471 0.110 Uiso 1 1 calc R U . . .
C14 C 0.6809(5) 0.4691(10) 0.7294(4) 0.048(6) Uani 1 1 d D . . . .
H14A H 0.696885 0.505733 0.687873 0.058 Uiso 1 1 calc R U . . .
H14B H 0.664044 0.346560 0.711696 0.058 Uiso 1 1 calc R U . . .

loop_
_atom_site_aniso_label
_atom_site_aniso_U_11
_atom_site_aniso_U_22
_atom_site_aniso_U_33
_atom_site_aniso_U_23
_atom_site_aniso_U_13
_atom_site_aniso_U_12
F1 0.091(19) 0.072(2) 0.030(3) 0.0043(18) 0.022(7) 0.020(4)
O1 0.053(17) 0.070(3) 0.031(4) 0.000(3) 0.014(7) -0.004(6)
O4 0.05(2) 0.069(3) 0.035(3) -0.004(2) -0.005(8) 0.001(5)
C11 0.058(16) 0.025(4) 0.035(5) 0.004(4) 0.019(7) 0.008(8)
O2 0.056(17) 0.048(3) 0.041(4) 0.000(2) 0.010(7) 0.003(5)
N3 0.061(16) 0.036(4) 0.039(5) -0.003(4) 0.021(7) -0.004(7)
N1 0.033(16) 0.048(4) 0.040(4) -0.002(4) 0.009(7) 0.008(6)
C7 0.034(16) 0.031(5) 0.038(5) -0.002(5) 0.015(7) -0.004(9)
C10 0.060(16) 0.028(4) 0.026(5) 0.001(4) 0.017(7) 0.008(8)
C3 0.067(17) 0.029(5) 0.035(6) -0.001(5) 0.012(8) 0.002(9)
C8 0.032(16) 0.034(4) 0.039(5) 0.003(4) 0.010(7) 0.008(7)
O3 0.077(19) 0.054(3) 0.058(5) -0.001(3) 0.021(8) 0.007(6)
C4 0.065(17) 0.027(4) 0.035(5) -0.002(4) 0.012(7) 0.001(8)
C6 0.036(17) 0.038(4) 0.042(5) 0.003(4) 0.020(7) 0.012(8)
C9 0.052(16) 0.039(4) 0.035(5) 0.000(4) 0.018(7) -0.007(8)
N2 0.04(2) 0.066(4) 0.050(5) 0.003(4) 0.002(8) 0.016(6)
C13 0.063(18) 0.031(4) 0.045(5) -0.007(5) 0.006(7) -0.003(8)
C16 0.06(2) 0.055(4) 0.043(5) -0.004(4) -0.003(8) 0.014(7)
C5 0.054(16) 0.018(4) 0.039(5) -0.007(4) 0.013(7) -0.015(7)
C1 0.07(2) 0.052(4) 0.046(5) 0.003(3) 0.026(8) 0.005(7)
C12 0.05(3) 0.049(4) 0.055(6) -0.001(4) 0.012(11) -0.011(7)
C2 0.061(18) 0.042(4) 0.034(5) 0.000(3) 0.021(8) -0.009(6)
C17 0.05(2) 0.052(4) 0.044(5) 0.001(4) -0.003(8) 0.008(6)
C15 0.036(19) 0.055(4) 0.043(5) 0.011(4) 0.013(7) 0.020(6)
C18 0.05(2) 0.105(6) 0.054(6) -0.001(5) -0.005(9) 0.023(9)
C14 0.033(18) 0.052(4) 0.058(5) 0.003(4) 0.007(8) 0.016(7)

loop_
_atom_type_symbol
_atom_type_description
_atom_type_scat_dispersion_real
_atom_type_scat_dispersion_imag
_atom_type_scat_source
C C 0.0033 0.0016 'International Tables Vol C Tables 4.2.6.8 and 6.1.1.4'
H H 0.0000 0.0000 'International Tables Vol C Tables 4.2.6.8 and 6.1.1.4'
F F 0.0171 0.0103 'International Tables Vol C Tables 4.2.6.8 and 6.1.1.4'
N N 0.0061 0.0033 'International Tables Vol C Tables 4.2.6.8 and 6.1.1.4'
O O 0.0106 0.0060 'International Tables Vol C Tables 4.2.6.8 and 6.1.1.4'

loop_
_geom_angle_atom_site_label_1
_geom_angle_atom_site_label_2
_geom_angle_atom_site_label_3
_geom_angle
_geom_angle_site_symmetry_1
_geom_angle_site_symmetry_3
_geom_angle_publ_flag
C9 O1 C1 113.6(11) . . ?
C10 C11 C6 121.4(11) . . ?
C10 C11 C5 120.9(8) . . ?
C6 C11 C5 117.7(11) . . ?
C3 N3 C10 117.9(13) . . ?
C3 N3 C2 123.7(8) . . ?
C10 N3 C2 117.8(12) . . ?
C8 N1 C17 114.5(8) . . ?
C8 N1 C14 119.6(8) . . ?
C17 N1 C14 111.2(11) . . ?
C6 C7 F1 117.5(12) . . ?
C6 C7 C8 127.3(10) . . ?
F1 C7 C8 115.3(12) . . ?
C9 C10 C11 120.5(8) . . ?
C9 C10 N3 119.8(12) . . ?
C11 C10 N3 119.7(12) . . ?
N3 C3 C4 127.1(10) . . ?
N3 C3 H3 116.5 . . ?
C4 C3 H3 116.5 . . ?
N1 C8 C7 119.1(9) . . ?
N1 C8 C9 127.1(14) . . ?
C7 C8 C9 113.8(13) . . ?
C13 O3 H3A 109.5 . . ?
C3 C4 C5 118.0(13) . . ?
C3 C4 C13 121.0(9) . . ?
C5 C4 C13 121.0(13) . . ?
C7 C6 C11 114.8(12) . . ?
C7 C6 H6 122.6 . . ?
C11 C6 H6 122.6 . . ?
C10 C9 O1 122.7(8) . . ?
C10 C9 C8 122.3(12) . . ?
O1 C9 C8 114.9(13) . . ?
C16 N2 C15 110.0(11) . . ?
C16 N2 C18 112.0(7) . . ?
C15 N2 C18 111.2(7) . . ?
O4 C13 O3 121.2(15) . . ?
O4 C13 C4 121.8(12) . . ?
O3 C13 C4 117.0(10) . . ?
N2 C16 C17 112.7(7) . . ?
N2 C16 H16A 109.0 . . ?
C17 C16 H16A 109.0 . . ?
N2 C16 H16B 109.0 . . ?
C17 C16 H16B 109.0 . . ?
H16A C16 H16B 107.8 . . ?
O2 C5 C4 121.6(13) . . ?
O2 C5 C11 121.9(9) . . ?
C4 C5 C11 116.4(11) . . ?
O1 C1 C2 109.3(6) . . ?
O1 C1 H1A 109.8 . . ?
C2 C1 H1A 109.8 . . ?
O1 C1 H1B 109.8 . . ?
C2 C1 H1B 109.8 . . ?
H1A C1 H1B 108.3 . . ?
C2 C12 H12A 109.5 . . ?
C2 C12 H12B 109.5 . . ?
H12A C12 H12B 109.5 . . ?
C2 C12 H12C 109.5 . . ?
H12A C12 H12C 109.5 . . ?
H12B C12 H12C 109.5 . . ?
C12 C2 N3 109.5(9) . . ?
C12 C2 C1 114.2(12) . . ?
N3 C2 C1 107.3(8) . . ?
C12 C2 H2 108.6 . . ?
N3 C2 H2 108.6 . . ?
C1 C2 H2 108.6 . . ?
N1 C17 C16 110.4(7) . . ?
N1 C17 H17A 109.6 . . ?
C16 C17 H17A 109.6 . . ?
N1 C17 H17B 109.6 . . ?
C16 C17 H17B 109.6 . . ?
H17A C17 H17B 108.1 . . ?
N2 C15 C14 110.2(7) . . ?
N2 C15 H15A 109.6 . . ?
C14 C15 H15A 109.6 . . ?
N2 C15 H15B 109.6 . . ?
C14 C15 H15B 109.6 . . ?
H15A C15 H15B 108.1 . . ?
N2 C18 H18A 109.5 . . ?
N2 C18 H18B 109.5 . . ?
H18A C18 H18B 109.5 . . ?
N2 C18 H18C 109.5 . . ?
H18A C18 H18C 109.5 . . ?
H18B C18 H18C 109.5 . . ?
N1 C14 C15 110.9(7) . . ?
N1 C14 H14A 109.5 . . ?
C15 C14 H14A 109.5 . . ?
N1 C14 H14B 109.5 . . ?
C15 C14 H14B 109.5 . . ?
H14A C14 H14B 108.0 . . ?

loop_
_geom_bond_atom_site_label_1
_geom_bond_atom_site_label_2
_geom_bond_distance
_geom_bond_site_symmetry_2
_geom_bond_publ_flag
F1 C7 1.384(8) . ?
O1 C9 1.377(14) . ?
O1 C1 1.456(7) . ?
O4 C13 1.241(8) . ?
C11 C10 1.391(13) . ?
C11 C6 1.416(9) . ?
C11 C5 1.471(11) . ?
O2 C5 1.269(14) . ?
N3 C3 1.345(16) . ?
N3 C10 1.412(9) . ?
N3 C2 1.502(16) . ?
N1 C8 1.374(18) . ?
N1 C17 1.465(11) . ?
N1 C14 1.470(12) . ?
C7 C6 1.377(17) . ?
C7 C8 1.398(19) . ?
C10 C9 1.355(16) . ?
C3 C4 1.355(18) . ?
C3 H3 0.9300 . ?
C8 C9 1.427(10) . ?
O3 C13 1.307(17) . ?
O3 H3A 0.8200 . ?
C4 C5 1.439(11) . ?
C4 C13 1.471(15) . ?
C6 H6 0.9300 . ?
N2 C16 1.441(12) . ?
N2 C15 1.458(11) . ?
N2 C18 1.465(10) . ?
C16 C17 1.515(10) . ?
C16 H16A 0.9700 . ?
C16 H16B 0.9700 . ?
C1 C2 1.506(14) . ?
C1 H1A 0.9700 . ?
C1 H1B 0.9700 . ?
C12 C2 1.493(10) . ?
C12 H12A 0.9600 . ?
C12 H12B 0.9600 . ?
C12 H12C 0.9600 . ?
C2 H2 0.9800 . ?
C17 H17A 0.9700 . ?
C17 H17B 0.9700 . ?
C15 C14 1.492(10) . ?
C15 H15A 0.9700 . ?
C15 H15B 0.9700 . ?
C18 H18A 0.9600 . ?
C18 H18B 0.9600 . ?
C18 H18C 0.9600 . ?
C14 H14A 0.9700 . ?
C14 H14B 0.9700 . ?

loop_
_geom_torsion_atom_site_label_1
_geom_torsion_atom_site_label_2
_geom_torsion_atom_site_label_3
_geom_torsion_atom_site_label_4
_geom_torsion
_geom_torsion_site_symmetry_1
_geom_torsion_site_symmetry_2
_geom_torsion_site_symmetry_3
_geom_torsion_site_symmetry_4
_geom_torsion_publ_flag
C6 C11 C10 C9 0.8(13) . . . . ?
C5 C11 C10 C9 -178.9(9) . . . . ?
C6 C11 C10 N3 -178.2(8) . . . . ?
C5 C11 C10 N3 2.2(11) . . . . ?
C3 N3 C10 C9 179.4(10) . . . . ?
C2 N3 C10 C9 -8.5(13) . . . . ?
C3 N3 C10 C11 -1.7(14) . . . . ?
C2 N3 C10 C11 170.4(7) . . . . ?
C10 N3 C3 C4 0.5(18) . . . . ?
C2 N3 C3 C4 -171.1(8) . . . . ?
C17 N1 C8 C7 -84.3(12) . . . . ?
C14 N1 C8 C7 139.9(9) . . . . ?
C17 N1 C8 C9 92.1(11) . . . . ?
C14 N1 C8 C9 -43.7(14) . . . . ?
C6 C7 C8 N1 177.4(10) . . . . ?
F1 C7 C8 N1 -2.6(13) . . . . ?
C6 C7 C8 C9 0.5(16) . . . . ?
F1 C7 C8 C9 -179.4(6) . . . . ?
N3 C3 C4 C5 0.3(17) . . . . ?
N3 C3 C4 C13 -179.3(10) . . . . ?
F1 C7 C6 C11 178.7(5) . . . . ?
C8 C7 C6 C11 -1.3(16) . . . . ?
C10 C11 C6 C7 0.6(13) . . . . ?
C5 C11 C6 C7 -179.7(8) . . . . ?
C11 C10 C9 O1 -177.7(7) . . . . ?
N3 C10 C9 O1 1.2(15) . . . . ?
C11 C10 C9 C8 -1.6(15) . . . . ?
N3 C10 C9 C8 177.3(7) . . . . ?
C1 O1 C9 C10 -25.4(12) . . . . ?
C1 O1 C9 C8 158.3(6) . . . . ?
N1 C8 C9 C10 -175.6(9) . . . . ?
C7 C8 C9 C10 1.0(14) . . . . ?
N1 C8 C9 O1 0.8(14) . . . . ?
C7 C8 C9 O1 177.4(8) . . . . ?
C3 C4 C13 O4 2.9(15) . . . . ?
C5 C4 C13 O4 -176.7(7) . . . . ?
C3 C4 C13 O3 -176.0(9) . . . . ?
C5 C4 C13 O3 4.4(14) . . . . ?
C15 N2 C16 C17 -56.8(9) . . . . ?
C18 N2 C16 C17 179.0(8) . . . . ?
C3 C4 C5 O2 177.5(9) . . . . ?
C13 C4 C5 O2 -2.9(14) . . . . ?
C3 C4 C5 C11 0.2(13) . . . . ?
C13 C4 C5 C11 179.8(7) . . . . ?
C10 C11 C5 O2 -178.7(8) . . . . ?
C6 C11 C5 O2 1.7(12) . . . . ?
C10 C11 C5 C4 -1.4(12) . . . . ?
C6 C11 C5 C4 178.9(7) . . . . ?
C9 O1 C1 C2 55.0(11) . . . . ?
C3 N3 C2 C12 84.3(12) . . . . ?
C10 N3 C2 C12 -87.3(10) . . . . ?
C3 N3 C2 C1 -151.3(10) . . . . ?
C10 N3 C2 C1 37.2(9) . . . . ?
O1 C1 C2 C12 62.4(12) . . . . ?
O1 C1 C2 N3 -59.2(11) . . . . ?
C8 N1 C17 C16 168.0(10) . . . . ?
C14 N1 C17 C16 -52.6(8) . . . . ?
N2 C16 C17 N1 53.9(11) . . . . ?
C16 N2 C15 C14 58.8(8) . . . . ?
C18 N2 C15 C14 -176.6(8) . . . . ?
C8 N1 C14 C15 -166.7(10) . . . . ?
C17 N1 C14 C15 56.2(9) . . . . ?
N2 C15 C14 N1 -58.9(10) . . . . ?
